data_7705349
loop_
_publ_author_name
'Ishijima, Kosuke'
'Tanaka, Susumu'
'Imoto, Hiroaki'
'Naka, Kensuke'

_publ_section_title
;
 2-Arylbenzo[<i>b</i>]arsoles: an experimental and computational study on
 the relationship between structural and photophysical properties.
;
_journal_issue 44
_journal_name_full 'Dalton transactions (Cambridge, England : 2003)'
_journal_page_first 15612
_journal_page_last 15621
_journal_paper_doi 10.1039/d0dt02669g
_journal_volume 49
_journal_year 2020
_chemical_absolute_configuration 'CHOOSE rm ad rmad syn or unk'
_chemical_formula_moiety 'C22 H20 As N'
_chemical_formula_sum 'C22 H20 As N'
_chemical_formula_weight 373.33
_space_group_crystal_system monoclinic
_space_group_IT_number 4
_space_group_name_Hall 'P 2yb'
_space_group_name_H-M_alt 'P 1 21 1'
_atom_sites_solution_hydrogens geom
_atom_sites_solution_primary direct
_atom_sites_solution_secondary difmap
_audit_update_record
;
2020-05-24 deposited with the CCDC.	2020-09-03 downloaded from the CCDC.
;
_cell_angle_alpha 90.0000
_cell_angle_beta 105.269(11)
_cell_angle_gamma 90.0000
_cell_formula_units_Z 2
_cell_length_a 10.302(3)
_cell_length_b 6.1145(14)
_cell_length_c 14.508(3)
_cell_measurement_reflns_used 2370
_cell_measurement_temperature 273
_cell_measurement_theta_max 27.49
_cell_measurement_theta_min 8.03
_cell_volume 881.6(4)
_computing_cell_refinement DTREK
_computing_data_collection DTREK
_computing_data_reduction DTREK
_computing_molecular_graphics 'CrystalStructure 4.1'
_computing_publication_material 'CrystalStructure 4.1 (Rigaku, 2014)'
_computing_structure_refinement 'SHELXL2013 (Sheldrick, 2008)'
_computing_structure_solution 'SIR2011 (Burla, et al., 2012)'
_diffrn_ambient_temperature 273
_diffrn_detector_area_resol_mean 13.653
_diffrn_measured_fraction_theta_full 0.957
_diffrn_measured_fraction_theta_max 0.964
_diffrn_measurement_device_type 'Rigaku XtaLAB mini'
_diffrn_measurement_method \w
_diffrn_radiation_type 'Mo K\a'
_diffrn_radiation_wavelength 0.71075
_diffrn_reflns_av_R_equivalents 0.0315
_diffrn_reflns_Laue_measured_fraction_full 0.957
_diffrn_reflns_Laue_measured_fraction_max 0.964
_diffrn_reflns_limit_h_max 13
_diffrn_reflns_limit_h_min -13
_diffrn_reflns_limit_k_max 7
_diffrn_reflns_limit_k_min -7
_diffrn_reflns_limit_l_max 18
_diffrn_reflns_limit_l_min -18
_diffrn_reflns_number 9033
_diffrn_reflns_point_group_measured_fraction_full 0.961
_diffrn_reflns_point_group_measured_fraction_max 0.965
_diffrn_reflns_theta_full 25.242
_diffrn_reflns_theta_max 27.500
_diffrn_reflns_theta_min 8.026
_diffrn_standards_number 0
_exptl_absorpt_coefficient_mu 1.930
_exptl_absorpt_correction_T_max 0.908
_exptl_absorpt_correction_T_min 0.769
_exptl_absorpt_correction_type multi-scan
_exptl_absorpt_process_details 'REQAB (Rigaku, 1998)'
_exptl_crystal_colour colorless
_exptl_crystal_density_diffrn 1.406
_exptl_crystal_density_method 'not measured'
_exptl_crystal_description chip
_exptl_crystal_F_000 384.00
_exptl_crystal_size_max 0.250
_exptl_crystal_size_mid 0.190
_exptl_crystal_size_min 0.050
_refine_diff_density_max 0.38
_refine_diff_density_min -0.21
_refine_ls_abs_structure_details
;
 Flack x determined using 1290 quotients [(I+)-(I-)]/[(I+)+(I-)]
 (Parsons and Flack (2004), Acta Cryst. A60, s61).
;
_refine_ls_abs_structure_Flack 0.056(7)
_refine_ls_extinction_method none
_refine_ls_goodness_of_fit_ref 0.973
_refine_ls_hydrogen_treatment constr
_refine_ls_number_parameters 217
_refine_ls_number_reflns 3909
_refine_ls_number_restraints 1
_refine_ls_R_factor_all 0.0403
_refine_ls_R_factor_gt 0.0298
_refine_ls_shift/su_max 0.001
_refine_ls_structure_factor_coef Fsqd
_refine_ls_weighting_details 'w = 1/[\s^2^(Fo^2^)+(0.0221P)^2^+0.0000P] where P=(Fo^2^+2Fc^2^)/3'
_refine_ls_weighting_scheme calc
_refine_ls_wR_factor_gt 0.0551
_refine_ls_wR_factor_ref 0.0592
_reflns_number_gt 3300
_reflns_number_total 3909
_reflns_threshold_expression F^2^>2.0\s(F^2^)
_cod_data_source_file d0dt02669g2.cif
_cod_data_source_block 7a
_cod_depositor_comments 'Adding full bibliography for 7705347--7705349.cif.'
_cod_database_code 7705349
_shelxl_res_file
;

    shelxl.res created by SHELXL-2014/7

TITL Ars_Ph-N(Me)2_H(KI-120)
CELL  0.71075 10.30190 6.11450 14.50830 90.00000 105.26930 90.00000
ZERR  2 0.00313 0.00135 0.00336 0.00000 0.01060 0.00000
LATT -1
SYMM    -X, .50+Y,    -Z
SFAC C H AS N
UNIT 44 40 2 2
L.S. 5
FMAP 2
PLAN -25
WPDB -2
HTAB
BOND $H
CONF
LIST 4
TEMP 0.0
ACTA
SIZE 0.050 0.250 0.190
WGHT    0.022100
FVAR       1.99044
AS1   3    1.044084    0.693510    0.226891    11.00000    0.05224    0.03780 =
         0.04744   -0.00232    0.01555   -0.00534
N24   4    0.495181    0.399777   -0.146288    11.00000    0.05320    0.05261 =
         0.04881   -0.00523    0.00705   -0.00292
C1    1    0.992512    0.439646    0.142778    11.00000    0.04572    0.04122 =
         0.03724    0.00070    0.01724   -0.00624
C2    1    0.867069    0.431743    0.066764    11.00000    0.04952    0.03908 =
         0.03368   -0.00010    0.01545   -0.00142
C3    1    1.316851    0.187680    0.276947    11.00000    0.05324    0.06231 =
         0.04745    0.00342    0.01912    0.00436
AFIX  43
H3    2    1.322064    0.057677    0.244841    11.00000   -1.20000
AFIX   0
C4    1    0.615998    0.410740   -0.077456    11.00000    0.04967    0.04525 =
         0.03658   -0.00025    0.01585   -0.00378
C6    1    1.206936    0.327535    0.244563    11.00000    0.04490    0.04868 =
         0.04399    0.00522    0.02090   -0.00090
C7    1    1.202469    0.524664    0.292777    11.00000    0.04361    0.05010 =
         0.04658   -0.00001    0.01905   -0.00995
C8    1    1.092057    0.289519    0.162428    11.00000    0.05349    0.04094 =
         0.04114   -0.00198    0.01769    0.00029
AFIX  43
H8    2    1.087602    0.165336    0.124710    11.00000   -1.20000
AFIX   0
C9    1    0.651953    0.591973   -0.017516    11.00000    0.05417    0.04347 =
         0.04986   -0.00421    0.00890    0.00817
AFIX  43
H9    2    0.593020    0.709717   -0.024436    11.00000   -1.20000
AFIX   0
C10   1    0.831220    0.250633    0.005888    11.00000    0.05320    0.04736 =
         0.04691   -0.00660    0.01657    0.00328
AFIX  43
H10   2    0.890684    0.133606    0.012856    11.00000   -1.20000
AFIX   0
C11   1    0.711083    0.239992   -0.063832    11.00000    0.05531    0.04413 =
         0.04574   -0.00963    0.01509   -0.00430
AFIX  43
H11   2    0.692295    0.117100   -0.102854    11.00000   -1.20000
AFIX   0
C12   1    0.773127    0.600373    0.051863    11.00000    0.06067    0.03911 =
         0.04916   -0.01188    0.01160    0.00154
AFIX  43
H12   2    0.792696    0.724186    0.090257    11.00000   -1.20000
AFIX   0
C13   1    1.418400    0.244152    0.357498    11.00000    0.04737    0.10025 =
         0.04970    0.01522    0.01480    0.01027
AFIX  43
H13   2    1.490609    0.149858    0.380114    11.00000   -1.20000
AFIX   0
C14   1    0.462583    0.212534   -0.209910    11.00000    0.05659    0.07998 =
         0.06962   -0.02336    0.00736   -0.01227
AFIX  33
H14A  2    0.375045    0.232505   -0.252959    11.00000   -1.20000
H14B  2    0.528268    0.199247   -0.245819    11.00000   -1.20000
H14C  2    0.462906    0.082169   -0.172976    11.00000   -1.20000
AFIX   0
C15   1    1.305544    0.580382    0.372475    11.00000    0.05022    0.07137 =
         0.04883   -0.00820    0.01408   -0.01278
AFIX  43
H15   2    1.302360    0.711588    0.404229    11.00000   -1.20000
AFIX   0
C16   1    0.870056    0.453947    0.326151    11.00000    0.05163    0.05132 =
         0.05234   -0.00053    0.01589   -0.00313
AFIX  43
H16   2    0.874012    0.336855    0.286069    11.00000   -1.20000
AFIX   0
C17   1    1.412590    0.439275    0.404028    11.00000    0.04893    0.09812 =
         0.04579    0.00090    0.01009   -0.00624
AFIX  43
H17   2    1.481663    0.476137    0.457305    11.00000   -1.20000
AFIX   0
C18   1    0.398907    0.576698   -0.160743    11.00000    0.05690    0.07260 =
         0.06333    0.00069    0.00779    0.00427
AFIX  33
H18A  2    0.321435    0.539333   -0.211481    11.00000   -1.20000
H18B  2    0.372067    0.600940   -0.103025    11.00000   -1.20000
H18C  2    0.439263    0.707350   -0.177325    11.00000   -1.20000
AFIX   0
C19   1    0.929013    0.821580    0.377860    11.00000    0.05660    0.06154 =
         0.05866   -0.01918    0.01170   -0.00478
AFIX  43
H19   2    0.971316    0.953115    0.371763    11.00000   -1.20000
AFIX   0
C20   1    0.799000    0.435907    0.394498    11.00000    0.05502    0.08307 =
         0.06803    0.01287    0.02426   -0.00192
AFIX  43
H20   2    0.754126    0.306387    0.399687    11.00000   -1.20000
AFIX   0
C21   1    0.858493    0.798611    0.448019    11.00000    0.07065    0.10502 =
         0.04947   -0.02231    0.01827    0.01524
AFIX  43
H21   2    0.855898    0.913393    0.489554    11.00000   -1.20000
AFIX   0
C22   1    0.793930    0.607324    0.454892    11.00000    0.05781    0.11637 =
         0.05054    0.01547    0.02238    0.02015
AFIX  43
H22   2    0.746118    0.592486    0.500697    11.00000   -1.20000
AFIX   0
C23   1    0.935500    0.649045    0.318029    11.00000    0.04432    0.04903 =
         0.03717   -0.00250    0.00452    0.00259
HKLF 4
 
REM  Ars_Ph-N(Me)2_H(KI-120)
REM R1 =  0.0298 for    3300 Fo > 4sig(Fo)  and  0.0403 for all    3909 data
REM    217 parameters refined using      1 restraints
 
END  
     
WGHT      0.0221      0.0000 

REM No hydrogen bonds found for HTAB generation

REM Highest difference peak  0.380,  deepest hole -0.208,  1-sigma level  0.039
Q1    1   0.8629  0.6963  0.3158  11.00000  0.05    0.38
Q2    1   0.9516  0.6914  0.2840  11.00000  0.05    0.23
Q3    1   0.9674  0.6907  0.3547  11.00000  0.05    0.22
Q4    1   0.4151  0.7012 -0.1076  11.00000  0.05    0.19
Q5    1   1.1674  0.6812  0.1532  11.00000  0.05    0.17
Q6    1   0.9985  0.5854  0.1642  11.00000  0.05    0.17
Q7    1   0.9973  0.8318  0.1746  11.00000  0.05    0.16
Q8    1   0.9627  0.6908  0.1992  11.00000  0.05    0.16
Q9    1   1.0406  0.5397  0.2177  11.00000  0.05    0.16
Q10   1   1.1039  0.4192  0.3172  11.00000  0.05    0.15
Q11   1   0.8194  0.1871  0.0776  11.00000  0.05    0.15
Q12   1   1.0284  0.8324  0.2130  11.00000  0.05    0.15
Q13   1   1.0992  0.5748  0.2957  11.00000  0.05    0.14
Q14   1   0.6051  0.1923 -0.2587  11.00000  0.05    0.14
Q15   1   1.2961  0.4388  0.5003  11.00000  0.05    0.14
Q16   1   1.1159  0.7838  0.2953  11.00000  0.05    0.14
Q17   1   1.4805  0.3903  0.5395  11.00000  0.05    0.14
Q18   1   0.9415  0.4199  0.1175  11.00000  0.05    0.14
Q19   1   1.0453  0.4179  0.1356  11.00000  0.05    0.13
Q20   1   0.5430  0.3416 -0.1024  11.00000  0.05    0.13
Q21   1   1.1376  0.6168  0.2800  11.00000  0.05    0.13
Q22   1   1.3224  0.1836  0.4428  11.00000  0.05    0.13
Q23   1   0.8473  0.3307  0.0437  11.00000  0.05    0.13
Q24   1   1.3320  0.2039  0.3164  11.00000  0.05    0.13
Q25   1   0.9241  0.5706  0.3196  11.00000  0.05    0.13
;

loop_
_symmetry_equiv_pos_site_id
_space_group_symop_operation_xyz
1 +X,+Y,+Z
2 -X,1/2+Y,-Z

loop_
_atom_site_label
_atom_site_type_symbol
_atom_site_fract_x
_atom_site_fract_y
_atom_site_fract_z
_atom_site_U_iso_or_equiv
_atom_site_adp_type
_atom_site_occupancy
_atom_site_site_symmetry_multiplicity
_atom_site_calc_flag
_atom_site_refinement_flags
_atom_site_disorder_assembly
_atom_site_disorder_group
As1 As 1.04408(3) 0.69351(8) 0.22689(2) 0.04537(12) Uani 1 2 d . . .
N24 N 0.4952(3) 0.3998(5) -0.1463(2) 0.0527(8) Uani 1 2 d . . .
C1 C 0.9925(4) 0.4396(6) 0.1428(2) 0.0402(8) Uani 1 2 d . . .
C2 C 0.8671(3) 0.4317(5) 0.0668(2) 0.0399(7) Uani 1 2 d . . .
C3 C 1.3169(3) 0.1877(11) 0.2769(2) 0.0532(8) Uani 1 2 d . . .
C4 C 0.6160(4) 0.4107(6) -0.0775(2) 0.0430(8) Uani 1 2 d . . .
C6 C 1.2069(4) 0.3275(6) 0.2446(3) 0.0441(8) Uani 1 2 d . . .
C7 C 1.2025(4) 0.5247(6) 0.2928(3) 0.0454(8) Uani 1 2 d . . .
C8 C 1.0921(4) 0.2895(6) 0.1624(3) 0.0442(8) Uani 1 2 d . . .
C9 C 0.6520(4) 0.5920(6) -0.0175(3) 0.0501(9) Uani 1 2 d . . .
C10 C 0.8312(4) 0.2506(6) 0.0059(3) 0.0485(10) Uani 1 2 d . . .
C11 C 0.7111(4) 0.2400(6) -0.0638(3) 0.0481(10) Uani 1 2 d . . .
C12 C 0.7731(4) 0.6004(6) 0.0519(3) 0.0502(9) Uani 1 2 d . . .
C13 C 1.4184(4) 0.2442(9) 0.3575(3) 0.0654(16) Uani 1 2 d . . .
C14 C 0.4626(4) 0.2125(16) -0.2099(3) 0.0705(12) Uani 1 2 d . . .
C15 C 1.3055(4) 0.5804(7) 0.3725(3) 0.0566(10) Uani 1 2 d . . .
C16 C 0.8701(4) 0.4540(7) 0.3262(3) 0.0513(9) Uani 1 2 d . . .
C17 C 1.4126(4) 0.4393(9) 0.4040(3) 0.0647(12) Uani 1 2 d . . .
C18 C 0.3989(5) 0.5767(8) -0.1607(3) 0.0658(11) Uani 1 2 d . . .
C19 C 0.9290(4) 0.8216(8) 0.3779(3) 0.0596(11) Uani 1 2 d . . .
C20 C 0.7990(5) 0.4359(9) 0.3945(3) 0.0672(12) Uani 1 2 d . . .
C21 C 0.8585(5) 0.7986(11) 0.4480(4) 0.0746(15) Uani 1 2 d . . .
C22 C 0.7939(5) 0.6073(11) 0.4549(4) 0.0734(16) Uani 1 2 d . . .
C23 C 0.9355(4) 0.6490(6) 0.3180(3) 0.0447(11) Uani 1 2 d . . .
H3 H 1.32206 0.05768 0.24484 0.0639 Uiso 1 2 calc R . .
H8 H 1.0876 0.16534 0.12471 0.0530 Uiso 1 2 calc R . .
H9 H 0.59302 0.70972 -0.02444 0.0601 Uiso 1 2 calc R . .
H10 H 0.89068 0.13361 0.01286 0.0582 Uiso 1 2 calc R . .
H11 H 0.6923 0.1171 -0.10285 0.0577 Uiso 1 2 calc R . .
H12 H 0.7927 0.72419 0.09026 0.0602 Uiso 1 2 calc R . .
H13 H 1.49061 0.14986 0.38011 0.0785 Uiso 1 2 calc R . .
H14A H 0.37504 0.23251 -0.25296 0.0846 Uiso 1 2 calc R . .
H14B H 0.52827 0.19925 -0.24582 0.0846 Uiso 1 2 calc R . .
H14C H 0.46291 0.08217 -0.17298 0.0846 Uiso 1 2 calc R . .
H15 H 1.30236 0.71159 0.40423 0.0679 Uiso 1 2 calc R . .
H16 H 0.87401 0.33685 0.28607 0.0616 Uiso 1 2 calc R . .
H17 H 1.48166 0.47614 0.45731 0.0777 Uiso 1 2 calc R . .
H18A H 0.32144 0.53933 -0.21148 0.0789 Uiso 1 2 calc R . .
H18B H 0.37207 0.60094 -0.10302 0.0789 Uiso 1 2 calc R . .
H18C H 0.43926 0.70735 -0.17732 0.0789 Uiso 1 2 calc R . .
H19 H 0.97132 0.95311 0.37176 0.0715 Uiso 1 2 calc R . .
H20 H 0.75413 0.30639 0.39969 0.0806 Uiso 1 2 calc R . .
H21 H 0.8559 0.91339 0.48955 0.0895 Uiso 1 2 calc R . .
H22 H 0.74612 0.59249 0.5007 0.0880 Uiso 1 2 calc R . .

loop_
_atom_site_aniso_label
_atom_site_aniso_U_11
_atom_site_aniso_U_22
_atom_site_aniso_U_33
_atom_site_aniso_U_12
_atom_site_aniso_U_13
_atom_site_aniso_U_23
As1 0.0522(2) 0.03780(17) 0.04744(19) -0.0053(3) 0.01555(13) -0.0023(2)
N24 0.053(2) 0.053(2) 0.0488(19) -0.0029(15) 0.0070(15) -0.0052(15)
C1 0.046(2) 0.041(2) 0.0372(18) -0.0062(15) 0.0172(15) 0.0007(14)
C2 0.050(2) 0.0391(19) 0.0337(18) -0.0014(15) 0.0155(15) -0.0001(14)
C3 0.0532(19) 0.062(2) 0.0474(18) 0.004(3) 0.0191(14) 0.003(3)
C4 0.050(2) 0.045(2) 0.0366(18) -0.0038(16) 0.0159(15) -0.0003(15)
C6 0.045(2) 0.049(2) 0.044(2) -0.0009(16) 0.0209(16) 0.0052(16)
C7 0.044(2) 0.050(2) 0.047(2) -0.0100(16) 0.0191(16) -0.0000(17)
C8 0.053(2) 0.0409(19) 0.041(2) 0.0003(15) 0.0177(16) -0.0020(15)
C9 0.054(2) 0.043(2) 0.050(2) 0.0082(16) 0.0089(18) -0.0042(16)
C10 0.053(2) 0.047(3) 0.047(2) 0.0033(14) 0.0166(16) -0.0066(15)
C11 0.055(2) 0.044(3) 0.0457(19) -0.0043(15) 0.0151(15) -0.0096(15)
C12 0.061(3) 0.0391(19) 0.049(2) 0.0015(16) 0.0116(18) -0.0119(15)
C13 0.047(2) 0.100(5) 0.050(2) 0.010(2) 0.0148(16) 0.015(2)
C14 0.057(2) 0.080(3) 0.070(2) -0.012(3) 0.0074(18) -0.023(3)
C15 0.050(3) 0.071(3) 0.049(2) -0.0128(19) 0.0141(19) -0.0082(18)
C16 0.052(2) 0.051(2) 0.052(2) -0.0031(18) 0.0159(18) -0.0005(18)
C17 0.049(3) 0.098(4) 0.046(2) -0.006(2) 0.0101(18) 0.001(2)
C18 0.057(3) 0.073(3) 0.063(3) 0.004(2) 0.008(2) 0.001(2)
C19 0.057(3) 0.062(3) 0.059(3) -0.005(2) 0.012(2) -0.019(2)
C20 0.055(3) 0.083(3) 0.068(3) -0.002(2) 0.024(2) 0.013(3)
C21 0.071(4) 0.105(4) 0.049(3) 0.015(3) 0.018(2) -0.022(3)
C22 0.058(3) 0.116(5) 0.051(3) 0.020(3) 0.022(2) 0.015(2)
C23 0.0443(19) 0.049(3) 0.0372(18) 0.0026(15) 0.0045(14) -0.0025(16)

loop_
_atom_type_symbol
_atom_type_description
_atom_type_scat_dispersion_real
_atom_type_scat_dispersion_imag
_atom_type_scat_source
C C 0.0033 0.0016
;
International Tables for Crystallography
(Vol. C, Tables 4.2.6.8 and 6.1.1.4)
;
H H 0.0000 0.0000
;
International Tables for Crystallography
(Vol. C, Table 6.1.1.4)
;
As As 0.0499 2.0058
;
International Tables for Crystallography
(Vol. C, Tables 4.2.6.8 and 6.1.1.4)
;
N N 0.0061 0.0033
;
International Tables for Crystallography
(Vol. C, Tables 4.2.6.8 and 6.1.1.4)
;

loop_
_geom_angle_atom_site_label_1
_geom_angle_atom_site_label_2
_geom_angle_atom_site_label_3
_geom_angle
_geom_angle_publ_flag
_geom_angle_site_symmetry_1
_geom_angle_site_symmetry_2
_geom_angle_site_symmetry_3
C1 As1 C7 86.60(14) yes . . .
C1 As1 C23 101.58(16) yes . . .
C7 As1 C23 98.50(16) yes . . .
C4 N24 C14 120.8(3) yes . . .
C4 N24 C18 121.6(3) yes . . .
C14 N24 C18 117.6(3) yes . . .
As1 C1 C2 122.5(2) yes . . .
As1 C1 C8 109.9(2) yes . . .
C2 C1 C8 127.5(3) yes . . .
C1 C2 C10 122.3(3) yes . . .
C1 C2 C12 122.2(3) yes . . .
C10 C2 C12 115.5(3) yes . . .
C6 C3 C13 119.6(5) yes . . .
N24 C4 C9 122.1(3) yes . . .
N24 C4 C11 121.9(3) yes . . .
C9 C4 C11 116.1(3) yes . . .
C3 C6 C7 119.3(3) yes . . .
C3 C6 C8 126.0(4) yes . . .
C7 C6 C8 114.7(3) yes . . .
As1 C7 C6 110.1(2) yes . . .
As1 C7 C15 129.3(3) yes . . .
C6 C7 C15 120.5(3) yes . . .
C1 C8 C6 118.1(3) yes . . .
C4 C9 C12 121.5(3) yes . . .
C2 C10 C11 122.4(3) yes . . .
C4 C11 C10 121.6(3) yes . . .
C2 C12 C9 122.9(3) yes . . .
C3 C13 C17 120.4(4) yes . . .
C7 C15 C17 119.4(4) yes . . .
C20 C16 C23 119.3(4) yes . . .
C13 C17 C15 120.8(4) yes . . .
C21 C19 C23 120.0(5) yes . . .
C16 C20 C22 120.8(5) yes . . .
C19 C21 C22 119.6(5) yes . . .
C20 C22 C21 120.4(6) yes . . .
As1 C23 C16 123.4(3) yes . . .
As1 C23 C19 116.7(3) yes . . .
C16 C23 C19 119.9(4) yes . . .
C6 C3 H3 120.198 no . . .
C13 C3 H3 120.204 no . . .
C1 C8 H8 120.928 no . . .
C6 C8 H8 120.934 no . . .
C4 C9 H9 119.233 no . . .
C12 C9 H9 119.229 no . . .
C2 C10 H10 118.810 no . . .
C11 C10 H10 118.812 no . . .
C4 C11 H11 119.185 no . . .
C10 C11 H11 119.178 no . . .
C2 C12 H12 118.551 no . . .
C9 C12 H12 118.551 no . . .
C3 C13 H13 119.811 no . . .
C17 C13 H13 119.815 no . . .
N24 C14 H14A 109.469 no . . .
N24 C14 H14B 109.466 no . . .
N24 C14 H14C 109.475 no . . .
H14A C14 H14B 109.472 no . . .
H14A C14 H14C 109.477 no . . .
H14B C14 H14C 109.468 no . . .
C7 C15 H15 120.293 no . . .
C17 C15 H15 120.291 no . . .
C20 C16 H16 120.355 no . . .
C23 C16 H16 120.366 no . . .
C13 C17 H17 119.597 no . . .
C15 C17 H17 119.596 no . . .
N24 C18 H18A 109.466 no . . .
N24 C18 H18B 109.472 no . . .
N24 C18 H18C 109.475 no . . .
H18A C18 H18B 109.474 no . . .
H18A C18 H18C 109.471 no . . .
H18B C18 H18C 109.469 no . . .
C21 C19 H19 120.014 no . . .
C23 C19 H19 120.004 no . . .
C16 C20 H20 119.609 no . . .
C22 C20 H20 119.611 no . . .
C19 C21 H21 120.174 no . . .
C22 C21 H21 120.184 no . . .
C20 C22 H22 119.793 no . . .
C21 C22 H22 119.783 no . . .

loop_
_geom_bond_atom_site_label_1
_geom_bond_atom_site_label_2
_geom_bond_distance
_geom_bond_publ_flag
_geom_bond_site_symmetry_1
_geom_bond_site_symmetry_2
As1 C1 1.959(3) yes . .
As1 C7 1.955(3) yes . .
As1 C23 1.963(4) yes . .
N24 C4 1.377(4) yes . .
N24 C14 1.453(9) yes . .
N24 C18 1.445(6) yes . .
C1 C2 1.462(4) yes . .
C1 C8 1.350(5) yes . .
C2 C10 1.404(5) yes . .
C2 C12 1.391(5) yes . .
C3 C6 1.398(6) yes . .
C3 C13 1.391(5) yes . .
C4 C9 1.397(5) yes . .
C4 C11 1.409(5) yes . .
C6 C7 1.400(5) yes . .
C6 C8 1.460(4) yes . .
C7 C15 1.391(5) yes . .
C9 C12 1.383(5) yes . .
C10 C11 1.378(5) yes . .
C13 C17 1.380(7) yes . .
C15 C17 1.380(6) yes . .
C16 C20 1.383(7) yes . .
C16 C23 1.390(6) yes . .
C19 C21 1.405(8) yes . .
C19 C23 1.379(6) yes . .
C20 C22 1.376(8) yes . .
C21 C22 1.362(9) yes . .
C3 H3 0.930 no . .
C8 H8 0.930 no . .
C9 H9 0.930 no . .
C10 H10 0.930 no . .
C11 H11 0.930 no . .
C12 H12 0.930 no . .
C13 H13 0.930 no . .
C14 H14A 0.960 no . .
C14 H14B 0.960 no . .
C14 H14C 0.960 no . .
C15 H15 0.930 no . .
C16 H16 0.930 no . .
C17 H17 0.930 no . .
C18 H18A 0.960 no . .
C18 H18B 0.960 no . .
C18 H18C 0.960 no . .
C19 H19 0.930 no . .
C20 H20 0.930 no . .
C21 H21 0.930 no . .
C22 H22 0.930 no . .

loop_
_geom_contact_atom_site_label_1
_geom_contact_atom_site_label_2
_geom_contact_distance
_geom_contact_publ_flag
_geom_contact_site_symmetry_1
_geom_contact_site_symmetry_2
As1 C12 3.291(4) no . .
C1 C16 3.232(6) no . .
C2 C4 2.869(4) no . .
C3 C15 2.790(8) no . .
C6 C17 2.780(5) no . .
C7 C13 2.770(6) no . .
C8 C10 3.037(5) no . .
C9 C10 2.748(5) no . .
C9 C18 2.876(5) no . .
C11 C12 2.742(5) no . .
C11 C14 2.866(5) no . .
C16 C21 2.774(8) no . .
C19 C20 2.754(7) no . .
C22 C23 2.768(7) no . .
N24 C3 3.518(6) no . 2_755
C3 N24 3.518(6) no . 2_745
C3 C4 3.575(6) no . 2_745
C4 C3 3.575(6) no . 2_755
As1 H12 2.8226 no . .
As1 H15 3.1790 no . .
As1 H16 3.0586 no . .
As1 H19 2.8860 no . .
N24 H9 2.6066 no . .
N24 H11 2.6143 no . .
C1 H10 2.6671 no . .
C1 H12 2.6493 no . .
C1 H16 2.7466 no . .
C2 H8 2.7415 no . .
C2 H9 3.2623 no . .
C2 H11 3.2657 no . .
C2 H16 3.2165 no . .
C3 H8 2.7798 no . .
C3 H17 3.2405 no . .
C4 H10 3.2623 no . .
C4 H12 3.2519 no . .
C4 H14A 3.2409 no . .
C4 H14B 2.7005 no . .
C4 H14C 2.7005 no . .
C4 H18A 3.2403 no . .
C4 H18B 2.7045 no . .
C4 H18C 2.7044 no . .
C6 H13 3.2497 no . .
C6 H15 3.2631 no . .
C7 H3 3.2567 no . .
C7 H8 3.2640 no . .
C7 H16 3.5503 no . .
C7 H17 3.2315 no . .
C8 H3 2.7498 no . .
C8 H10 2.7478 no . .
C8 H16 3.2357 no . .
C9 H11 3.2260 no . .
C9 H18B 2.8233 no . .
C9 H18C 2.8281 no . .
C10 H8 2.7967 no . .
C10 H12 3.2087 no . .
C11 H9 3.2282 no . .
C11 H14B 2.8216 no . .
C11 H14C 2.8005 no . .
C12 H10 3.2083 no . .
C13 H15 3.2380 no . .
C14 H11 2.5333 no . .
C14 H18A 2.4678 no . .
C14 H18B 3.1107 no . .
C14 H18C 3.0814 no . .
C15 H13 3.2351 no . .
C16 H19 3.2370 no . .
C16 H22 3.2348 no . .
C17 H3 3.2425 no . .
C18 H9 2.5471 no . .
C18 H14A 2.4711 no . .
C18 H14B 3.0810 no . .
C18 H14C 3.1099 no . .
C19 H16 3.2375 no . .
C19 H22 3.2337 no . .
C20 H21 3.2161 no . .
C21 H20 3.2107 no . .
C22 H16 3.2371 no . .
C22 H19 3.2289 no . .
C23 H12 3.2764 no . .
C23 H20 3.2327 no . .
C23 H21 3.2484 no . .
H3 H8 2.6623 no . .
H3 H13 2.3215 no . .
H8 H10 2.2478 no . .
H9 H12 2.2816 no . .
H9 H18A 3.5040 no . .
H9 H18B 2.3572 no . .
H9 H18C 2.3619 no . .
H10 H11 2.2799 no . .
H11 H14A 3.4891 no . .
H11 H14B 2.3588 no . .
H11 H14C 2.3236 no . .
H13 H17 2.3016 no . .
H14A H18A 2.0885 no . .
H14A H18B 3.1374 no . .
H14A H18C 3.1128 no . .
H14B H18A 3.1099 no . .
H14B H18C 3.4584 no . .
H14C H18A 3.1338 no . .
H14C H18B 3.5310 no . .
H15 H17 2.3083 no . .
H16 H20 2.3129 no . .
H19 H21 2.3374 no . .
H20 H22 2.2975 no . .
H21 H22 2.2916 no . .
As1 H3 3.5825 no . 1_565
As1 H8 3.3275 no . 1_565
N24 H3 2.8177 no . 2_755
N24 H9 3.0817 no . 2_645
N24 H12 3.4466 no . 2_645
C1 H10 3.0635 no . 2_755
C2 H8 3.2647 no . 2_755
C2 H10 3.2565 no . 2_755
C2 H18B 3.3347 no . 2_645
C3 H14B 3.4711 no . 2_745
C3 H14B 3.5936 no . 2_755
C3 H15 3.4716 no . 1_545
C3 H18C 3.2140 no . 2_745
C3 H22 3.5026 no . 2_746
C4 H3 2.8156 no . 2_755
C4 H9 3.1638 no . 2_645
C4 H18B 3.2078 no . 2_645
C6 H11 3.0925 no . 2_755
C6 H14B 3.5470 no . 2_755
C7 H11 3.2652 no . 2_755
C7 H14B 3.2084 no . 2_755
C7 H21 3.4348 no . 2_746
C8 H10 3.3413 no . 2_755
C8 H11 3.2719 no . 2_755
C9 H3 3.3849 no . 2_755
C9 H8 3.4665 no . 2_755
C9 H11 3.5052 no . 1_565
C9 H14C 3.2810 no . 2_655
C9 H18B 3.5160 no . 2_645
C10 H8 3.3992 no . 2_755
C10 H12 3.5033 no . 1_545
C10 H18B 2.9604 no . 2_645
C11 H3 3.2116 no . 2_755
C11 H8 3.5792 no . 2_755
C11 H9 3.5616 no . 1_545
C11 H18B 2.8998 no . 2_645
C12 H8 3.2733 no . 2_755
C12 H10 3.5747 no . 1_565
C12 H14C 3.3562 no . 2_655
C12 H18B 3.5635 no . 2_645
C12 H18B 3.5695 no . 2_655
C13 H14B 3.3376 no . 2_755
C13 H15 3.5943 no . 1_545
C13 H17 3.0834 no . 2_846
C13 H18C 3.3247 no . 2_745
C13 H20 3.3715 no . 1_655
C13 H22 3.1307 no . 2_746
C14 H3 3.1977 no . 2_755
C14 H9 3.5936 no . 2_645
C14 H12 3.5127 no . 2_645
C14 H18C 3.1437 no . 1_545
C15 H3 3.4845 no . 1_565
C15 H14B 2.9144 no . 2_755
C15 H21 3.0934 no . 2_746
C16 H14A 2.9987 no . 2_655
C16 H18A 3.3702 no . 2_645
C16 H19 3.2466 no . 1_545
C16 H21 3.3474 no . 2_746
C17 H13 3.2887 no . 2_856
C17 H14B 2.9838 no . 2_755
C17 H17 3.4784 no . 2_846
C17 H21 3.5084 no . 2_746
C17 H22 3.4803 no . 1_655
C17 H22 3.2047 no . 2_746
C18 H3 3.4077 no . 2_755
C18 H9 3.4846 no . 2_645
C18 H12 3.2636 no . 2_645
C18 H14C 3.1750 no . 1_565
C18 H16 3.3240 no . 2_655
C19 H14A 3.2252 no . 2_655
C19 H16 3.4093 no . 1_565
C19 H18A 3.3130 no . 2_655
C19 H20 3.5262 no . 1_565
C19 H21 3.5489 no . 2_746
C20 H13 3.5842 no . 1_455
C20 H14A 2.9633 no . 2_655
C20 H18A 3.5686 no . 2_645
C20 H19 3.5048 no . 1_545
C20 H19 3.5893 no . 2_746
C20 H21 3.4680 no . 1_545
C20 H21 3.5126 no . 2_746
C21 H14A 3.2209 no . 2_655
C21 H19 3.4582 no . 2_746
C21 H20 3.3001 no . 1_565
C22 H14A 3.0843 no . 2_655
C22 H15 3.4763 no . 2_746
C22 H17 3.3246 no . 1_455
C22 H19 3.1400 no . 2_746
C23 H14A 3.1298 no . 2_655
C23 H18A 3.5967 no . 2_655
C23 H21 3.3657 no . 2_746
H3 As1 3.5825 no . 1_545
H3 N24 2.8177 no . 2_745
H3 C4 2.8156 no . 2_745
H3 C9 3.3849 no . 2_745
H3 C11 3.2116 no . 2_745
H3 C14 3.1977 no . 2_745
H3 C15 3.4845 no . 1_545
H3 C18 3.4077 no . 2_745
H3 H11 3.3708 no . 2_745
H3 H14B 2.6775 no . 2_745
H3 H15 3.1803 no . 1_545
H3 H18C 3.0186 no . 2_745
H8 As1 3.3275 no . 1_545
H8 C2 3.2647 no . 2_745
H8 C9 3.4665 no . 2_745
H8 C10 3.3992 no . 2_745
H8 C11 3.5792 no . 2_745
H8 C12 3.2733 no . 2_745
H8 H10 3.5309 no . 2_755
H9 N24 3.0817 no . 2_655
H9 C4 3.1638 no . 2_655
H9 C11 3.5616 no . 1_565
H9 C14 3.5936 no . 2_655
H9 C18 3.4846 no . 2_655
H9 H11 3.0262 no . 1_565
H9 H14C 3.1790 no . 1_565
H9 H14C 3.1644 no . 2_655
H9 H18B 2.9868 no . 2_655
H10 C1 3.0635 no . 2_745
H10 C2 3.2565 no . 2_745
H10 C8 3.3413 no . 2_745
H10 C12 3.5747 no . 1_545
H10 H8 3.5309 no . 2_745
H10 H12 3.0239 no . 1_545
H10 H18B 3.3080 no . 2_645
H11 C6 3.0925 no . 2_745
H11 C7 3.2652 no . 2_745
H11 C8 3.2719 no . 2_745
H11 C9 3.5052 no . 1_545
H11 H3 3.3708 no . 2_755
H11 H9 3.0262 no . 1_545
H11 H18B 3.2271 no . 2_645
H11 H18C 3.5716 no . 1_545
H12 N24 3.4466 no . 2_655
H12 C10 3.5033 no . 1_565
H12 C14 3.5127 no . 2_655
H12 C18 3.2636 no . 2_655
H12 H10 3.0239 no . 1_565
H12 H14A 3.2725 no . 2_655
H12 H14C 3.2853 no . 2_655
H12 H18A 3.0460 no . 2_655
H12 H18B 2.8962 no . 2_655
H13 C17 3.2887 no . 2_846
H13 C20 3.5842 no . 1_655
H13 H14B 3.3505 no . 2_745
H13 H15 3.3797 no . 1_545
H13 H15 3.3115 no . 2_846
H13 H17 2.5335 no . 2_846
H13 H18A 3.5618 no . 2_745
H13 H18C 3.2282 no . 2_745
H13 H20 2.8214 no . 1_655
H13 H22 3.3589 no . 2_746
H14A C16 2.9987 no . 2_645
H14A C19 3.2252 no . 2_645
H14A C20 2.9633 no . 2_645
H14A C21 3.2209 no . 2_645
H14A C22 3.0843 no . 2_645
H14A C23 3.1298 no . 2_645
H14A H12 3.2725 no . 2_645
H14A H16 3.4666 no . 2_645
H14A H18C 3.4016 no . 1_545
H14A H20 3.4058 no . 2_645
H14A H22 3.5842 no . 2_645
H14B C3 3.5936 no . 2_745
H14B C3 3.4711 no . 2_755
H14B C6 3.5470 no . 2_745
H14B C7 3.2084 no . 2_745
H14B C13 3.3376 no . 2_745
H14B C15 2.9144 no . 2_745
H14B C17 2.9838 no . 2_745
H14B H3 2.6775 no . 2_755
H14B H13 3.3505 no . 2_755
H14B H15 3.2318 no . 2_745
H14B H17 3.3348 no . 2_745
H14B H18C 3.3697 no . 1_545
H14C C9 3.2810 no . 2_645
H14C C12 3.3562 no . 2_645
H14C C18 3.1750 no . 1_545
H14C H9 3.1790 no . 1_545
H14C H9 3.1644 no . 2_645
H14C H12 3.2853 no . 2_645
H14C H18B 3.3263 no . 1_545
H14C H18C 2.3039 no . 1_545
H15 C3 3.4716 no . 1_565
H15 C13 3.5943 no . 1_565
H15 C22 3.4763 no . 2_756
H15 H3 3.1803 no . 1_565
H15 H13 3.3797 no . 1_565
H15 H13 3.3115 no . 2_856
H15 H14B 3.2318 no . 2_755
H15 H17 3.0411 no . 2_856
H15 H20 3.1048 no . 2_756
H15 H21 3.1114 no . 2_746
H15 H22 2.8176 no . 2_756
H16 C18 3.3240 no . 2_645
H16 C19 3.4093 no . 1_545
H16 H14A 3.4666 no . 2_655
H16 H18A 2.7179 no . 2_645
H16 H18B 3.4662 no . 2_645
H16 H18C 3.2939 no . 2_645
H16 H19 2.7202 no . 1_545
H17 C13 3.0834 no . 2_856
H17 C17 3.4784 no . 2_856
H17 C22 3.3246 no . 1_655
H17 H13 2.5335 no . 2_856
H17 H14B 3.3348 no . 2_755
H17 H15 3.0411 no . 2_846
H17 H17 3.2829 no . 2_846
H17 H17 3.2829 no . 2_856
H17 H20 3.3002 no . 1_655
H17 H22 2.7243 no . 1_655
H17 H22 3.4833 no . 2_746
H18A C16 3.3702 no . 2_655
H18A C19 3.3130 no . 2_645
H18A C20 3.5686 no . 2_655
H18A C23 3.5967 no . 2_645
H18A H12 3.0460 no . 2_645
H18A H13 3.5618 no . 2_755
H18A H16 2.7179 no . 2_655
H18A H19 3.3298 no . 2_645
H18A H20 3.0999 no . 2_655
H18B C2 3.3347 no . 2_655
H18B C4 3.2078 no . 2_655
H18B C9 3.5160 no . 2_655
H18B C10 2.9604 no . 2_655
H18B C11 2.8998 no . 2_655
H18B C12 3.5695 no . 2_645
H18B C12 3.5635 no . 2_655
H18B H9 2.9868 no . 2_645
H18B H10 3.3080 no . 2_655
H18B H11 3.2271 no . 2_655
H18B H12 2.8962 no . 2_645
H18B H14C 3.3263 no . 1_565
H18B H16 3.4662 no . 2_655
H18C C3 3.2140 no . 2_755
H18C C13 3.3247 no . 2_755
H18C C14 3.1437 no . 1_565
H18C H3 3.0186 no . 2_755
H18C H11 3.5716 no . 1_565
H18C H13 3.2282 no . 2_755
H18C H14A 3.4016 no . 1_565
H18C H14B 3.3697 no . 1_565
H18C H14C 2.3039 no . 1_565
H18C H16 3.2939 no . 2_655
H18C H20 3.3703 no . 2_655
H19 C16 3.2466 no . 1_565
H19 C20 3.5048 no . 1_565
H19 C20 3.5893 no . 2_756
H19 C21 3.4582 no . 2_756
H19 C22 3.1400 no . 2_756
H19 H16 2.7202 no . 1_565
H19 H18A 3.3298 no . 2_655
H19 H20 3.2116 no . 1_565
H19 H22 3.1284 no . 2_756
H20 C13 3.3715 no . 1_455
H20 C19 3.5262 no . 1_545
H20 C21 3.3001 no . 1_545
H20 H13 2.8214 no . 1_455
H20 H14A 3.4058 no . 2_655
H20 H15 3.1048 no . 2_746
H20 H17 3.3002 no . 1_455
H20 H18A 3.0999 no . 2_645
H20 H18C 3.3703 no . 2_645
H20 H19 3.2116 no . 1_545
H20 H21 2.8024 no . 1_545
H21 C7 3.4348 no . 2_756
H21 C15 3.0934 no . 2_756
H21 C16 3.3474 no . 2_756
H21 C17 3.5084 no . 2_756
H21 C19 3.5489 no . 2_756
H21 C20 3.4680 no . 1_565
H21 C20 3.5126 no . 2_756
H21 C23 3.3657 no . 2_756
H21 H15 3.1114 no . 2_756
H21 H20 2.8024 no . 1_565
H22 C3 3.5026 no . 2_756
H22 C13 3.1307 no . 2_756
H22 C17 3.4803 no . 1_455
H22 C17 3.2047 no . 2_756
H22 H13 3.3589 no . 2_756
H22 H14A 3.5842 no . 2_655
H22 H15 2.8176 no . 2_746
H22 H17 2.7243 no . 1_455
H22 H17 3.4833 no . 2_756
H22 H19 3.1284 no . 2_746

loop_
_geom_torsion_atom_site_label_1
_geom_torsion_atom_site_label_2
_geom_torsion_atom_site_label_3
_geom_torsion_atom_site_label_4
_geom_torsion
_geom_torsion_publ_flag
_geom_torsion_site_symmetry_1
_geom_torsion_site_symmetry_2
_geom_torsion_site_symmetry_3
_geom_torsion_site_symmetry_4
C1 As1 C7 C6 5.4(2) no . . . .
C1 As1 C7 C15 -178.1(3) no . . . .
C7 As1 C1 C2 177.4(3) no . . . .
C7 As1 C1 C8 -6.6(2) no . . . .
C1 As1 C23 C16 13.4(3) no . . . .
C1 As1 C23 C19 -168.5(2) no . . . .
C23 As1 C1 C2 79.4(3) no . . . .
C23 As1 C1 C8 -104.5(2) no . . . .
C7 As1 C23 C16 -74.9(2) no . . . .
C7 As1 C23 C19 103.2(2) no . . . .
C23 As1 C7 C6 106.6(2) no . . . .
C23 As1 C7 C15 -76.9(3) no . . . .
C14 N24 C4 C9 177.8(4) no . . . .
C14 N24 C4 C11 -1.8(6) no . . . .
C18 N24 C4 C9 0.4(6) no . . . .
C18 N24 C4 C11 -179.2(3) no . . . .
As1 C1 C2 C10 179.2(2) no . . . .
As1 C1 C2 C12 -2.9(5) no . . . .
As1 C1 C8 C6 6.5(4) no . . . .
C2 C1 C8 C6 -177.8(3) no . . . .
C8 C1 C2 C10 3.9(6) no . . . .
C8 C1 C2 C12 -178.2(3) no . . . .
C1 C2 C10 C11 177.9(3) no . . . .
C1 C2 C12 C9 -177.7(3) no . . . .
C10 C2 C12 C9 0.4(6) no . . . .
C12 C2 C10 C11 -0.1(5) no . . . .
C6 C3 C13 C17 -1.5(7) no . . . .
C13 C3 C6 C7 1.3(6) no . . . .
C13 C3 C6 C8 -179.0(4) no . . . .
N24 C4 C9 C12 179.5(3) no . . . .
N24 C4 C11 C10 -179.2(3) no . . . .
C9 C4 C11 C10 1.2(6) no . . . .
C11 C4 C9 C12 -0.9(6) no . . . .
C3 C6 C7 As1 176.4(3) no . . . .
C3 C6 C7 C15 -0.5(6) no . . . .
C3 C6 C8 C1 178.2(4) no . . . .
C7 C6 C8 C1 -2.2(5) no . . . .
C8 C6 C7 As1 -3.4(4) no . . . .
C8 C6 C7 C15 179.8(3) no . . . .
As1 C7 C15 C17 -176.3(3) no . . . .
C6 C7 C15 C17 -0.2(6) no . . . .
C4 C9 C12 C2 0.2(6) no . . . .
C2 C10 C11 C4 -0.7(6) no . . . .
C3 C13 C17 C15 0.8(7) no . . . .
C7 C15 C17 C13 -0.0(7) no . . . .
C20 C16 C23 As1 178.1(3) no . . . .
C20 C16 C23 C19 0.0(5) no . . . .
C23 C16 C20 C22 -0.8(6) no . . . .
C21 C19 C23 As1 -177.0(3) no . . . .
C21 C19 C23 C16 1.2(5) no . . . .
C23 C19 C21 C22 -1.7(6) no . . . .
C16 C20 C22 C21 0.3(7) no . . . .
C19 C21 C22 C20 0.9(7) no . . . .
